data_7202865
loop_
_publ_author_name
'Zhuang, Wenjuan'
'Zheng, Xiangjun'
'Li, Licun'
'Liao, Daizheng'
'Ma, Hui'
'Jin, Linpei'

_publ_section_title
;
 Structural diversity and properties of M(ii) 4-carboxyl phenoxyacetate
 complexes with 0D-, 1D-, 2D- and 3D M-cpoa framework
;
_journal_issue 8
_journal_name_full CrystEngComm
_journal_page_first 653
_journal_paper_doi 10.1039/b703429f
_journal_volume 9
_journal_year 2007
_chemical_formula_sum 'C30 H26 N2 O11 Zn2'
_chemical_formula_weight 721.27
_chemical_name_systematic
;
?
;
_space_group_IT_number 2
_symmetry_cell_setting triclinic
_symmetry_space_group_name_Hall '-P 1'
_symmetry_space_group_name_H-M 'P -1'
_atom_sites_solution_hydrogens geom
_atom_sites_solution_primary direct
_atom_sites_solution_secondary difmap
_audit_creation_method SHELXL-97
_cell_angle_alpha 69.271(4)
_cell_angle_beta 86.078(4)
_cell_angle_gamma 79.166(4)
_cell_formula_units_Z 2
_cell_length_a 8.116(2)
_cell_length_b 12.279(3)
_cell_length_c 16.009(4)
_cell_measurement_reflns_used 1729
_cell_measurement_temperature 294(2)
_cell_measurement_theta_max 26.37
_cell_measurement_theta_min 2.56
_cell_volume 1465.5(6)
_computing_cell_refinement 'Bruker SMART'
_computing_data_collection 'Bruker SMART'
_computing_data_reduction 'Bruker SAINT'
_computing_molecular_graphics 'Bruker SHELXTL'
_computing_publication_material 'Bruker SHELXTL'
_computing_structure_refinement 'SHELXL-97 (Sheldrick, 1997)'
_computing_structure_solution 'SHELXS-97 (Sheldrick, 1990)'
_diffrn_ambient_temperature 294(2)
_diffrn_measured_fraction_theta_full 0.980
_diffrn_measured_fraction_theta_max 0.980
_diffrn_measurement_device_type 'CCD area detector'
_diffrn_measurement_method 'phi and omega scans'
_diffrn_radiation_monochromator graphite
_diffrn_radiation_source 'fine-focus sealed tube'
_diffrn_radiation_type MoK\a
_diffrn_radiation_wavelength 0.71073
_diffrn_reflns_av_R_equivalents 0.0472
_diffrn_reflns_av_sigmaI/netI 0.1197
_diffrn_reflns_limit_h_max 9
_diffrn_reflns_limit_h_min -7
_diffrn_reflns_limit_k_max 14
_diffrn_reflns_limit_k_min -13
_diffrn_reflns_limit_l_max 19
_diffrn_reflns_limit_l_min -13
_diffrn_reflns_number 7224
_diffrn_reflns_theta_full 25.01
_diffrn_reflns_theta_max 25.01
_diffrn_reflns_theta_min 1.36
_exptl_absorpt_coefficient_mu 1.703
_exptl_absorpt_correction_T_max 1.000000
_exptl_absorpt_correction_T_min 0.631780
_exptl_absorpt_correction_type multi-scan
_exptl_absorpt_process_details sadabs
_exptl_crystal_density_diffrn 1.635
_exptl_crystal_density_meas ?
_exptl_crystal_density_method 'not measured'
_exptl_crystal_F_000 736
_exptl_crystal_size_max 0.20
_exptl_crystal_size_mid 0.10
_exptl_crystal_size_min 0.08
_refine_diff_density_max 0.955
_refine_diff_density_min -1.233
_refine_diff_density_rms 0.119
_refine_ls_extinction_method none
_refine_ls_goodness_of_fit_ref 1.031
_refine_ls_hydrogen_treatment contra
_refine_ls_matrix_type full
_refine_ls_number_parameters 414
_refine_ls_number_reflns 5072
_refine_ls_number_restraints 9
_refine_ls_restrained_S_all 1.033
_refine_ls_R_factor_all 0.1307
_refine_ls_R_factor_gt 0.0533
_refine_ls_shift/su_max 0.005
_refine_ls_shift/su_mean 0.000
_refine_ls_structure_factor_coef Fsqd
_refine_ls_weighting_details 'calc w=1/[\s^2^(Fo^2^)+(0.0303P)^2^+2.5909P] where P=(Fo^2^+2Fc^2^)/3'
_refine_ls_weighting_scheme calc
_refine_ls_wR_factor_gt 0.0911
_refine_ls_wR_factor_ref 0.1223
_reflns_number_gt 2954
_reflns_number_total 5072
_reflns_threshold_expression >2sigma(I)
_cod_data_source_file b703429f.txt
_cod_data_source_block complex7
_cod_depositor_comments
;
The following automatic conversions were performed:
'_symmetry_cell_setting' value 'Triclinic' changed to 'triclinic'
according to '/home/saulius/struct/CIF-dictionaries/cif_core.dic'
dictionary named 'cif_core.dic' version 2.4.1 from 2010-06-29.

Automatic conversion script
Id: cif_fix_enum 1527 2010-12-29 10:47:43Z saulius 

The following automatic conversions were performed:

'_exptl_crystal_density_meas' value 'NONE' was changed to '?' - the
value is perceived as not measured.

Automatic conversion script
Id: cif_fix_values 3008 2015-01-20 13:52:24Z robertas 
;
_cod_original_sg_symbol_H-M P-1
_cod_database_code 7202865

loop_
_symmetry_equiv_pos_as_xyz
'x, y, z'
'-x, -y, -z'

loop_
_atom_site_label
_atom_site_type_symbol
_atom_site_fract_x
_atom_site_fract_y
_atom_site_fract_z
_atom_site_U_iso_or_equiv
_atom_site_adp_type
_atom_site_occupancy
_atom_site_symmetry_multiplicity
_atom_site_calc_flag
_atom_site_refinement_flags
_atom_site_disorder_assembly
_atom_site_disorder_group
Zn1 Zn 0.54301(5) 0.84454(3) 0.81136(3) 0.03158(12) Uani 1 1 d . . .
Zn2 Zn 0.71007(5) 0.34996(3) 1.32567(3) 0.02922(12) Uani 1 1 d . . .
O1 O 0.4278(3) 0.93693(19) 0.70065(15) 0.0389(8) Uani 1 1 d . . .
O2 O 0.3671(4) 1.0714(2) 0.76532(16) 0.0576(10) Uani 1 1 d . . .
O3 O 0.1360(3) 1.38519(19) 0.36664(15) 0.0376(8) Uani 1 1 d . . .
O4 O 0.4254(3) 1.31042(19) 0.20696(15) 0.0417(8) Uani 1 1 d . . .
O5 O 0.4638(3) 1.37530(19) 0.31695(15) 0.0367(7) Uani 1 1 d . . .
O6 O 0.7412(3) 0.8965(2) 0.83586(15) 0.0424(8) Uani 1 1 d . . .
O7 O 0.9019(3) 0.8813(2) 0.72080(15) 0.0411(8) Uani 1 1 d . . .
O8 O 0.9981(3) 0.90606(19) 0.92843(15) 0.0379(7) Uani 1 1 d . . .
O9 O 0.7406(4) 0.5423(2) 1.28196(17) 0.0599(10) Uani 1 1 d . . .
O10 O 0.8126(3) 0.4263(2) 1.20450(18) 0.0540(9) Uani 1 1 d . . .
O11 O 0.7916(3) 0.18109(18) 1.33532(15) 0.0366(7) Uani 1 1 d D . .
H11C H 0.7283 0.1360 1.3311 0.044 Uiso 1 1 d RD . .
H11D H 0.9031 0.1558 1.3184 0.044 Uiso 1 1 d RD . .
N1 N 0.4450(3) 0.7988(2) 0.93574(18) 0.0340(9) Uani 1 1 d . A .
N2 N 0.2668(4) 0.6829(2) 1.54181(18) 0.0336(9) Uani 1 1 d . . .
C1 C 0.3661(4) 1.0450(3) 0.6975(2) 0.0378(11) Uani 1 1 d . . .
C2 C 0.3004(4) 1.1303(3) 0.6110(2) 0.0309(10) Uani 1 1 d . . .
C3 C 0.2269(5) 1.2457(3) 0.6025(2) 0.0457(13) Uani 1 1 d . . .
H3 H 0.2170 1.2685 0.6525 0.055 Uiso 1 1 calc R . .
C4 C 0.1686(5) 1.3267(3) 0.5211(2) 0.0424(12) Uani 1 1 d . . .
H4 H 0.1147 1.4022 0.5171 0.051 Uiso 1 1 calc R . .
C5 C 0.1900(4) 1.2958(3) 0.4449(2) 0.0336(11) Uani 1 1 d . . .
C6 C 0.2592(5) 1.1808(3) 0.4525(2) 0.0379(12) Uani 1 1 d . . .
H6 H 0.2695 1.1585 0.4024 0.045 Uiso 1 1 calc R . .
C7 C 0.3129(4) 1.0994(3) 0.5346(2) 0.0341(11) Uani 1 1 d . . .
H7 H 0.3585 1.0222 0.5391 0.041 Uiso 1 1 calc R . .
C8 C 0.1866(4) 1.3657(3) 0.2858(2) 0.0351(11) Uani 1 1 d . . .
H8A H 0.1332 1.4328 0.2366 0.042 Uiso 1 1 calc R . .
H8B H 0.1453 1.2965 0.2858 0.042 Uiso 1 1 calc R . .
C9 C 0.3728(5) 1.3479(3) 0.2687(2) 0.0348(11) Uani 1 1 d . . .
C10 C 0.8810(4) 0.8913(3) 0.7952(2) 0.0319(11) Uani 1 1 d . . .
C11 C 1.0324(4) 0.8999(3) 0.8420(2) 0.0340(11) Uani 1 1 d . . .
H11A H 1.1186 0.8315 0.8469 0.041 Uiso 1 1 calc R . .
H11B H 1.0770 0.9696 0.8052 0.041 Uiso 1 1 calc R . .
C12 C 0.9547(4) 0.8075(3) 0.9947(2) 0.0322(11) Uani 1 1 d . . .
C13 C 0.9686(5) 0.6978(3) 0.9874(2) 0.0447(12) Uani 1 1 d . . .
H13 H 1.0095 0.6847 0.9355 0.054 Uiso 1 1 calc R . .
C14 C 0.9203(5) 0.6083(3) 1.0591(3) 0.0508(13) Uani 1 1 d . . .
H14 H 0.9318 0.5332 1.0556 0.061 Uiso 1 1 calc R . .
C15 C 0.8554(4) 0.6258(3) 1.1361(2) 0.0362(12) Uani 1 1 d . . .
C16 C 0.8447(5) 0.7358(3) 1.1417(2) 0.0445(12) Uani 1 1 d . . .
H16 H 0.8039 0.7486 1.1938 0.053 Uiso 1 1 calc R . .
C17 C 0.8936(5) 0.8277(3) 1.0714(2) 0.0414(12) Uani 1 1 d . . .
H17 H 0.8855 0.9021 1.0757 0.050 Uiso 1 1 calc R . .
C18 C 0.7998(5) 0.5269(3) 1.2127(3) 0.0454(13) Uani 1 1 d . . .
C19 C 0.4485(5) 0.6872(3) 0.9888(2) 0.0518(14) Uani 1 1 d . . .
H19 H 0.4775 0.6287 0.9635 0.062 Uiso 1 1 calc R . .
C20 C 0.4124(6) 0.6527(4) 1.0775(3) 0.0652(16) Uani 1 1 d . A .
H20 H 0.4181 0.5728 1.1108 0.078 Uiso 1 1 calc R . .
C21 C 0.3678(6) 0.7351(4) 1.11790(19) 0.0602(16) Uani 1 1 d D . .
C22 C 0.3602(6) 0.8524(4) 1.0633(2) 0.0589(15) Uani 1 1 d . A .
H22 H 0.3284 0.9122 1.0872 0.071 Uiso 1 1 calc R . .
C23 C 0.4001(5) 0.8809(3) 0.9734(2) 0.0458(13) Uani 1 1 d . . .
H23 H 0.3952 0.9600 0.9381 0.055 Uiso 1 1 calc R A .
C24 C 0.3858(8) 0.7065(7) 1.2179(3) 0.071(3) Uiso 0.50 1 d PD A 1
H24A H 0.4041 0.6213 1.2476 0.085 Uiso 0.50 1 calc PR A 1
H24B H 0.4835 0.7348 1.2283 0.085 Uiso 0.50 1 calc PR A 1
C25 C 0.2361(8) 0.7604(7) 1.2576(3) 0.062(3) Uani 0.50 1 d PD A 1
H25A H 0.1388 0.7278 1.2526 0.074 Uiso 0.50 1 calc PR A 1
H25B H 0.2125 0.8453 1.2268 0.074 Uiso 0.50 1 calc PR A 1
C24' C 0.2991(8) 0.6926(5) 1.2124(3) 0.040(2) Uani 0.50 1 d PD A 2
H24C H 0.1777 0.7031 1.2110 0.048 Uiso 0.50 1 calc PR A 2
H24D H 0.3428 0.6092 1.2418 0.048 Uiso 0.50 1 calc PR A 2
C25' C 0.3503(10) 0.7624(6) 1.2623(3) 0.079(3) Uiso 0.50 1 d PD A 2
H25C H 0.3147 0.8460 1.2294 0.095 Uiso 0.50 1 calc PR A 2
H25D H 0.4717 0.7472 1.2665 0.095 Uiso 0.50 1 calc PR A 2
C26 C 0.2756(7) 0.7322(4) 1.3558(2) 0.081(2) Uani 1 1 d D . .
C27 C 0.3041(7) 0.6172(4) 1.4166(3) 0.0709(17) Uani 1 1 d . A .
H27 H 0.3274 0.5539 1.3961 0.085 Uiso 1 1 calc R . .
C28 C 0.2981(5) 0.5963(3) 1.5070(3) 0.0508(14) Uani 1 1 d . . .
H28 H 0.3165 0.5182 1.5459 0.061 Uiso 1 1 calc R A .
C29 C 0.2356(6) 0.7920(3) 1.4823(3) 0.0540(15) Uani 1 1 d . . .
H29 H 0.2095 0.8542 1.5040 0.065 Uiso 1 1 calc R A .
C30 C 0.2388(7) 0.8192(4) 1.3925(3) 0.0771(19) Uani 1 1 d . A .
H30 H 0.2157 0.8980 1.3554 0.093 Uiso 1 1 calc R . .

loop_
_atom_site_aniso_label
_atom_site_aniso_U_11
_atom_site_aniso_U_22
_atom_site_aniso_U_33
_atom_site_aniso_U_23
_atom_site_aniso_U_13
_atom_site_aniso_U_12
Zn1 0.0313(2) 0.0390(2) 0.0250(2) -0.01156(16) 0.00221(18) -0.00768(17)
Zn2 0.0324(2) 0.03006(19) 0.0249(2) -0.00960(16) 0.00254(18) -0.00550(17)
O1 0.0461(15) 0.0306(12) 0.0374(14) -0.0081(10) -0.0079(13) -0.0050(11)
O2 0.093(2) 0.0481(14) 0.0289(14) -0.0138(11) -0.0039(15) -0.0035(15)
O3 0.0326(14) 0.0355(13) 0.0302(14) 0.0008(11) -0.0029(12) 0.0061(11)
O4 0.0581(16) 0.0369(12) 0.0307(13) -0.0127(10) 0.0037(12) -0.0091(12)
O5 0.0321(13) 0.0454(12) 0.0392(13) -0.0212(10) -0.0030(11) -0.0086(11)
O6 0.0315(13) 0.0607(14) 0.0410(14) -0.0235(11) 0.0105(11) -0.0153(11)
O7 0.0382(14) 0.0532(13) 0.0375(14) -0.0215(11) 0.0017(12) -0.0110(12)
O8 0.0561(15) 0.0368(12) 0.0235(12) -0.0062(10) 0.0023(12) -0.0237(11)
O9 0.0708(19) 0.0690(17) 0.0317(15) -0.0029(13) 0.0097(14) -0.0250(15)
O10 0.0522(16) 0.0407(14) 0.0549(17) 0.0011(13) 0.0126(14) -0.0136(13)
O11 0.0358(14) 0.0328(11) 0.0465(14) -0.0206(10) 0.0046(12) -0.0066(10)
N1 0.0267(16) 0.0421(15) 0.0334(16) -0.0136(13) 0.0044(13) -0.0074(13)
N2 0.0387(17) 0.0309(14) 0.0289(16) -0.0081(12) 0.0009(14) -0.0050(13)
C1 0.033(2) 0.0367(18) 0.044(2) -0.0133(16) 0.0070(18) -0.0107(16)
C2 0.037(2) 0.0280(16) 0.0257(18) -0.0062(14) 0.0016(16) -0.0078(15)
C3 0.065(3) 0.0395(19) 0.030(2) -0.0124(16) 0.001(2) -0.0018(19)
C4 0.051(2) 0.0249(17) 0.046(2) -0.0134(15) 0.0057(19) 0.0052(17)
C5 0.0199(18) 0.0384(19) 0.036(2) -0.0080(16) 0.0021(16) 0.0011(15)
C6 0.052(2) 0.0343(18) 0.0267(19) -0.0107(15) 0.0017(18) -0.0053(17)
C7 0.045(2) 0.0274(16) 0.0317(19) -0.0130(14) -0.0007(17) -0.0045(16)
C8 0.033(2) 0.0386(19) 0.028(2) -0.0053(16) -0.0043(17) -0.0024(16)
C9 0.041(2) 0.0182(16) 0.035(2) 0.0010(15) 0.0023(18) -0.0008(16)
C10 0.037(2) 0.0323(17) 0.0249(19) -0.0062(14) -0.0028(17) -0.0080(16)
C11 0.0276(19) 0.0480(19) 0.0269(19) -0.0089(16) -0.0029(16) -0.0151(16)
C12 0.031(2) 0.0379(18) 0.0249(18) -0.0075(15) -0.0010(16) -0.0057(16)
C13 0.067(3) 0.0302(17) 0.038(2) -0.0166(15) 0.0215(19) -0.0094(18)
C14 0.068(3) 0.0252(17) 0.053(2) -0.0116(16) 0.019(2) -0.0046(19)
C15 0.035(2) 0.0325(18) 0.027(2) 0.0045(15) 0.0042(17) -0.0036(16)
C16 0.050(2) 0.053(2) 0.031(2) -0.0188(16) 0.0070(19) -0.0063(19)
C17 0.061(2) 0.0302(17) 0.038(2) -0.0153(15) 0.0044(19) -0.0164(17)
C18 0.029(2) 0.043(2) 0.047(3) 0.0043(19) 0.001(2) -0.0062(18)
C19 0.075(3) 0.038(2) 0.038(2) -0.0107(17) 0.015(2) -0.009(2)
C20 0.100(3) 0.048(2) 0.035(2) -0.0039(19) 0.024(2) -0.011(2)
C21 0.085(3) 0.064(3) 0.019(2) -0.0074(19) 0.007(2) 0.001(3)
C22 0.088(3) 0.052(2) 0.030(2) -0.0149(17) 0.012(2) 0.001(2)
C23 0.058(3) 0.042(2) 0.031(2) -0.0076(17) -0.002(2) -0.003(2)
C25 0.044(5) 0.116(7) 0.013(4) -0.022(4) -0.014(4) 0.020(5)
C24' 0.055(4) 0.061(4) 0.018(3) -0.015(3) 0.015(3) -0.045(3)
C26 0.162(5) 0.053(3) 0.018(2) -0.0053(19) 0.008(3) -0.016(3)
C27 0.136(4) 0.054(2) 0.032(2) -0.0278(17) 0.008(3) -0.017(3)
C28 0.077(3) 0.0340(19) 0.039(2) -0.0115(17) 0.001(2) -0.006(2)
C29 0.090(3) 0.0310(19) 0.035(2) -0.0094(17) -0.004(2) -0.001(2)
C30 0.155(5) 0.041(2) 0.020(2) 0.0039(19) -0.010(3) -0.008(3)

loop_
_atom_type_symbol
_atom_type_description
_atom_type_scat_dispersion_real
_atom_type_scat_dispersion_imag
_atom_type_scat_source
C C 0.0033 0.0016 'International Tables Vol C Tables 4.2.6.8 and 6.1.1.4'
H H 0.0000 0.0000 'International Tables Vol C Tables 4.2.6.8 and 6.1.1.4'
N N 0.0061 0.0033 'International Tables Vol C Tables 4.2.6.8 and 6.1.1.4'
O O 0.0106 0.0060 'International Tables Vol C Tables 4.2.6.8 and 6.1.1.4'
Zn Zn 0.2839 1.4301 'International Tables Vol C Tables 4.2.6.8 and 6.1.1.4'

loop_
_geom_angle_atom_site_label_1
_geom_angle_atom_site_label_2
_geom_angle_atom_site_label_3
_geom_angle
_geom_angle_site_symmetry_1
_geom_angle_site_symmetry_3
_geom_angle_publ_flag
O1 Zn1 O6 117.05(10) . . ?
O1 Zn1 O4 96.37(10) . 2_676 ?
O6 Zn1 O4 117.90(11) . 2_676 ?
O1 Zn1 N1 127.64(11) . . ?
O6 Zn1 N1 98.07(11) . . ?
O4 Zn1 N1 99.94(11) 2_676 . ?
O5 Zn2 O11 105.82(10) 1_546 . ?
O5 Zn2 O10 110.60(10) 1_546 . ?
O11 Zn2 O10 97.11(10) . . ?
O5 Zn2 N2 99.67(11) 1_546 2_668 ?
O11 Zn2 N2 94.45(10) . 2_668 ?
O10 Zn2 N2 143.02(12) . 2_668 ?
O5 Zn2 O9 98.16(10) 1_546 . ?
O11 Zn2 O9 152.14(10) . . ?
O10 Zn2 O9 60.59(11) . . ?
N2 Zn2 O9 95.30(11) 2_668 . ?
O5 Zn2 C18 106.23(10) 1_546 . ?
O11 Zn2 C18 126.23(12) . . ?
O10 Zn2 C18 30.74(13) . . ?
N2 Zn2 C18 120.87(14) 2_668 . ?
O9 Zn2 C18 29.85(12) . . ?
C1 O1 Zn1 111.7(2) . . ?
C5 O3 C8 117.2(3) . . ?
C9 O4 Zn1 135.9(2) . 2_676 ?
C9 O5 Zn2 130.0(2) . 1_564 ?
C10 O6 Zn1 125.8(3) . . ?
C12 O8 C11 117.8(3) . . ?
C18 O9 Zn2 84.5(2) . . ?
C18 O10 Zn2 94.6(2) . . ?
Zn2 O11 H11C 123.7 . . ?
Zn2 O11 H11D 121.1 . . ?
H11C O11 H11D 109.8 . . ?
C19 N1 C23 116.5(3) . . ?
C19 N1 Zn1 123.0(3) . . ?
C23 N1 Zn1 119.4(2) . . ?
C29 N2 C28 115.0(3) . . ?
C29 N2 Zn2 122.5(3) . 2_668 ?
C28 N2 Zn2 122.2(2) . 2_668 ?
O2 C1 O1 119.9(3) . . ?
O2 C1 C2 123.1(3) . . ?
O1 C1 C2 117.0(3) . . ?
C3 C2 C7 117.9(3) . . ?
C3 C2 C1 120.8(3) . . ?
C7 C2 C1 121.3(3) . . ?
C4 C3 C2 120.9(4) . . ?
C4 C3 H3 119.5 . . ?
C2 C3 H3 119.5 . . ?
C3 C4 C5 120.3(3) . . ?
C3 C4 H4 119.9 . . ?
C5 C4 H4 119.9 . . ?
O3 C5 C6 125.2(3) . . ?
O3 C5 C4 115.4(3) . . ?
C6 C5 C4 119.5(3) . . ?
C7 C6 C5 119.9(4) . . ?
C7 C6 H6 120.1 . . ?
C5 C6 H6 120.1 . . ?
C6 C7 C2 121.5(3) . . ?
C6 C7 H7 119.3 . . ?
C2 C7 H7 119.3 . . ?
O3 C8 C9 115.7(3) . . ?
O3 C8 H8A 108.4 . . ?
C9 C8 H8A 108.4 . . ?
O3 C8 H8B 108.4 . . ?
C9 C8 H8B 108.4 . . ?
H8A C8 H8B 107.4 . . ?
O4 C9 O5 125.0(3) . . ?
O4 C9 C8 117.8(4) . . ?
O5 C9 C8 117.1(3) . . ?
O7 C10 O6 125.0(4) . . ?
O7 C10 C11 118.2(3) . . ?
O6 C10 C11 116.7(3) . . ?
O8 C11 C10 114.3(3) . . ?
O8 C11 H11A 108.7 . . ?
C10 C11 H11A 108.7 . . ?
O8 C11 H11B 108.7 . . ?
C10 C11 H11B 108.7 . . ?
H11A C11 H11B 107.6 . . ?
C13 C12 C17 121.3(3) . . ?
C13 C12 O8 124.8(3) . . ?
C17 C12 O8 114.0(3) . . ?
C14 C13 C12 118.1(4) . . ?
C14 C13 H13 121.0 . . ?
C12 C13 H13 121.0 . . ?
C13 C14 C15 122.3(4) . . ?
C13 C14 H14 118.9 . . ?
C15 C14 H14 118.9 . . ?
C16 C15 C14 118.3(3) . . ?
C16 C15 C18 120.6(4) . . ?
C14 C15 C18 121.1(4) . . ?
C15 C16 C17 121.1(4) . . ?
C15 C16 H16 119.5 . . ?
C17 C16 H16 119.5 . . ?
C12 C17 C16 119.0(3) . . ?
C12 C17 H17 120.5 . . ?
C16 C17 H17 120.5 . . ?
O9 C18 O10 120.3(3) . . ?
O9 C18 C15 121.4(4) . . ?
O10 C18 C15 118.3(4) . . ?
O9 C18 Zn2 65.6(2) . . ?
O10 C18 Zn2 54.64(18) . . ?
C15 C18 Zn2 172.7(3) . . ?
N1 C19 C20 124.4(4) . . ?
N1 C19 H19 117.8 . . ?
C20 C19 H19 117.8 . . ?
C19 C20 C21 120.2(4) . . ?
C19 C20 H20 119.9 . . ?
C21 C20 H20 119.9 . . ?
C20 C21 C22 116.3(3) . . ?
C20 C21 C24' 117.0(4) . . ?
C22 C21 C24' 125.5(4) . . ?
C20 C21 C24 123.2(4) . . ?
C22 C21 C24 117.0(5) . . ?
C23 C22 C21 120.3(4) . . ?
C23 C22 H22 119.9 . . ?
C21 C22 H22 119.9 . . ?
N1 C23 C22 122.3(3) . . ?
N1 C23 H23 118.9 . . ?
C22 C23 H23 118.9 . . ?
C25 C24 C21 112.8(4) . . ?
C25 C24 H24A 109.0 . . ?
C21 C24 H24A 109.0 . . ?
C25 C24 H24B 109.0 . . ?
C21 C24 H24B 109.0 . . ?
H24A C24 H24B 107.8 . . ?
C24 C25 C26 107.3(4) . . ?
C24 C25 H25A 110.3 . . ?
C26 C25 H25A 110.3 . . ?
C24 C25 H25B 110.3 . . ?
C26 C25 H25B 110.3 . . ?
H25A C25 H25B 108.5 . . ?
C25' C24' C21 108.7(4) . . ?
C25' C24' H24C 109.9 . . ?
C21 C24' H24C 109.9 . . ?
C25' C24' H24D 109.9 . . ?
C21 C24' H24D 109.9 . . ?
H24C C24' H24D 108.3 . . ?
C24' C25' C26 112.3(5) . . ?
C24' C25' H25C 109.1 . . ?
C26 C25' H25C 109.1 . . ?
C24' C25' H25D 109.1 . . ?
C26 C25' H25D 109.1 . . ?
H25C C25' H25D 107.9 . . ?
C30 C26 C27 115.4(3) . . ?
C30 C26 C25' 118.6(4) . . ?
C27 C26 C25' 121.1(4) . . ?
C30 C26 C25 120.0(4) . . ?
C27 C26 C25 122.3(5) . . ?
C28 C27 C26 120.5(4) . . ?
C28 C27 H27 119.7 . . ?
C26 C27 H27 119.7 . . ?
N2 C28 C27 123.3(3) . . ?
N2 C28 H28 118.4 . . ?
C27 C28 H28 118.4 . . ?
N2 C29 C30 124.9(4) . . ?
N2 C29 H29 117.6 . . ?
C30 C29 H29 117.6 . . ?
C29 C30 C26 120.9(4) . . ?
C29 C30 H30 119.6 . . ?
C26 C30 H30 119.6 . . ?

loop_
_geom_bond_atom_site_label_1
_geom_bond_atom_site_label_2
_geom_bond_distance
_geom_bond_site_symmetry_2
_geom_bond_publ_flag
Zn1 O1 1.925(2) . ?
Zn1 O6 1.949(3) . ?
Zn1 O4 1.993(3) 2_676 ?
Zn1 N1 2.018(3) . ?
Zn2 O5 1.971(2) 1_546 ?
Zn2 O11 2.008(2) . ?
Zn2 O10 2.030(3) . ?
Zn2 N2 2.030(3) 2_668 ?
Zn2 O9 2.270(3) . ?
Zn2 C18 2.481(4) . ?
O1 C1 1.312(4) . ?
O2 C1 1.239(5) . ?
O3 C5 1.374(4) . ?
O3 C8 1.417(4) . ?
O4 C9 1.251(4) . ?
O4 Zn1 1.993(3) 2_676 ?
O5 C9 1.269(5) . ?
O5 Zn2 1.971(2) 1_564 ?
O6 C10 1.271(4) . ?
O7 C10 1.237(4) . ?
O8 C12 1.384(4) . ?
O8 C11 1.418(4) . ?
O9 C18 1.240(5) . ?
O10 C18 1.272(5) . ?
O11 H11C 0.8449 . ?
O11 H11D 0.9533 . ?
N1 C19 1.329(4) . ?
N1 C23 1.331(5) . ?
N2 C29 1.329(4) . ?
N2 C28 1.344(5) . ?
N2 Zn2 2.030(3) 2_668 ?
C1 C2 1.471(5) . ?
C2 C3 1.392(5) . ?
C2 C7 1.397(5) . ?
C3 C4 1.379(5) . ?
C3 H3 0.9300 . ?
C4 C5 1.391(5) . ?
C4 H4 0.9300 . ?
C5 C6 1.383(5) . ?
C6 C7 1.378(4) . ?
C6 H6 0.9300 . ?
C7 H7 0.9300 . ?
C8 C9 1.505(5) . ?
C8 H8A 0.9700 . ?
C8 H8B 0.9700 . ?
C10 C11 1.521(5) . ?
C11 H11A 0.9700 . ?
C11 H11B 0.9700 . ?
C12 C13 1.376(5) . ?
C12 C17 1.379(5) . ?
C13 C14 1.374(5) . ?
C13 H13 0.9300 . ?
C14 C15 1.378(5) . ?
C14 H14 0.9300 . ?
C15 C16 1.371(5) . ?
C15 C18 1.503(5) . ?
C16 C17 1.381(5) . ?
C16 H16 0.9300 . ?
C17 H17 0.9300 . ?
C19 C20 1.359(5) . ?
C19 H19 0.9300 . ?
C20 C21 1.366(6) . ?
C20 H20 0.9300 . ?
C21 C22 1.388(5) . ?
C21 C24' 1.519(5) . ?
C21 C24 1.524(6) . ?
C22 C23 1.387(5) . ?
C22 H22 0.9300 . ?
C23 H23 0.9300 . ?
C24 C25 1.486(7) . ?
C24 H24A 0.9700 . ?
C24 H24B 0.9700 . ?
C25 C26 1.528(6) . ?
C25 H25A 0.9700 . ?
C25 H25B 0.9700 . ?
C24' C25' 1.485(7) . ?
C24' H24C 0.9700 . ?
C24' H24D 0.9700 . ?
C25' C26 1.521(6) . ?
C25' H25C 0.9700 . ?
C25' H25D 0.9700 . ?
C26 C30 1.371(6) . ?
C26 C27 1.389(5) . ?
C27 C28 1.376(5) . ?
C27 H27 0.9300 . ?
C28 H28 0.9300 . ?
C29 C30 1.355(6) . ?
C29 H29 0.9300 . ?
C30 H30 0.9300 . ?

loop_
_geom_torsion_atom_site_label_1
_geom_torsion_atom_site_label_2
_geom_torsion_atom_site_label_3
_geom_torsion_atom_site_label_4
_geom_torsion
_geom_torsion_site_symmetry_1
_geom_torsion_site_symmetry_2
_geom_torsion_site_symmetry_3
_geom_torsion_site_symmetry_4
_geom_torsion_publ_flag
O6 Zn1 O1 C1 -63.4(2) . . . . ?
O4 Zn1 O1 C1 170.7(2) 2_676 . . . ?
N1 Zn1 O1 C1 62.9(3) . . . . ?
O1 Zn1 O6 C10 -69.9(3) . . . . ?
O4 Zn1 O6 C10 44.4(3) 2_676 . . . ?
N1 Zn1 O6 C10 150.2(2) . . . . ?
O5 Zn2 O9 C18 -108.5(2) 1_546 . . . ?
O11 Zn2 O9 C18 40.9(3) . . . . ?
O10 Zn2 O9 C18 0.6(2) . . . . ?
N2 Zn2 O9 C18 150.9(2) 2_668 . . . ?
O5 Zn2 O10 C18 87.3(2) 1_546 . . . ?
O11 Zn2 O10 C18 -162.8(2) . . . . ?
N2 Zn2 O10 C18 -55.6(3) 2_668 . . . ?
O9 Zn2 O10 C18 -0.6(2) . . . . ?
O1 Zn1 N1 C19 119.8(3) . . . . ?
O6 Zn1 N1 C19 -106.6(3) . . . . ?
O4 Zn1 N1 C19 13.7(3) 2_676 . . . ?
O1 Zn1 N1 C23 -72.0(3) . . . . ?
O6 Zn1 N1 C23 61.6(3) . . . . ?
O4 Zn1 N1 C23 -178.1(3) 2_676 . . . ?
Zn1 O1 C1 O2 -9.1(4) . . . . ?
Zn1 O1 C1 C2 169.9(2) . . . . ?
O2 C1 C2 C3 -3.4(6) . . . . ?
O1 C1 C2 C3 177.6(3) . . . . ?
O2 C1 C2 C7 175.1(4) . . . . ?
O1 C1 C2 C7 -3.9(5) . . . . ?
C7 C2 C3 C4 0.0(6) . . . . ?
C1 C2 C3 C4 178.5(4) . . . . ?
C2 C3 C4 C5 -3.3(6) . . . . ?
C8 O3 C5 C6 -14.2(5) . . . . ?
C8 O3 C5 C4 167.0(3) . . . . ?
C3 C4 C5 O3 -176.4(3) . . . . ?
C3 C4 C5 C6 4.7(6) . . . . ?
O3 C5 C6 C7 178.3(3) . . . . ?
C4 C5 C6 C7 -2.9(6) . . . . ?
C5 C6 C7 C2 -0.5(6) . . . . ?
C3 C2 C7 C6 1.9(6) . . . . ?
C1 C2 C7 C6 -176.7(4) . . . . ?
C5 O3 C8 C9 -62.3(4) . . . . ?
Zn1 O4 C9 O5 107.7(4) 2_676 . . . ?
Zn1 O4 C9 C8 -74.2(4) 2_676 . . . ?
Zn2 O5 C9 O4 -9.4(4) 1_564 . . . ?
Zn2 O5 C9 C8 172.47(19) 1_564 . . . ?
O3 C8 C9 O4 167.8(3) . . . . ?
O3 C8 C9 O5 -13.9(4) . . . . ?
Zn1 O6 C10 O7 19.4(4) . . . . ?
Zn1 O6 C10 C11 -161.5(2) . . . . ?
C12 O8 C11 C10 66.9(4) . . . . ?
O7 C10 C11 O8 -177.5(3) . . . . ?
O6 C10 C11 O8 3.4(4) . . . . ?
C11 O8 C12 C13 11.1(5) . . . . ?
C11 O8 C12 C17 -168.6(3) . . . . ?
C17 C12 C13 C14 -0.2(6) . . . . ?
O8 C12 C13 C14 -180.0(3) . . . . ?
C12 C13 C14 C15 1.6(6) . . . . ?
C13 C14 C15 C16 -2.3(6) . . . . ?
C13 C14 C15 C18 178.6(4) . . . . ?
C14 C15 C16 C17 1.6(6) . . . . ?
C18 C15 C16 C17 -179.2(4) . . . . ?
C13 C12 C17 C16 -0.4(6) . . . . ?
O8 C12 C17 C16 179.3(3) . . . . ?
C15 C16 C17 C12 -0.3(6) . . . . ?
Zn2 O9 C18 O10 -1.0(4) . . . . ?
Zn2 O9 C18 C15 178.1(3) . . . . ?
Zn2 O10 C18 O9 1.1(4) . . . . ?
Zn2 O10 C18 C15 -178.0(3) . . . . ?
C16 C15 C18 O9 1.2(6) . . . . ?
C14 C15 C18 O9 -179.7(4) . . . . ?
C16 C15 C18 O10 -179.7(4) . . . . ?
C14 C15 C18 O10 -0.6(6) . . . . ?
O5 Zn2 C18 O9 77.9(2) 1_546 . . . ?
O11 Zn2 C18 O9 -157.7(2) . . . . ?
O10 Zn2 C18 O9 -179.0(4) . . . . ?
N2 Zn2 C18 O9 -34.3(3) 2_668 . . . ?
O5 Zn2 C18 O10 -103.2(2) 1_546 . . . ?
O11 Zn2 C18 O10 21.3(3) . . . . ?
N2 Zn2 C18 O10 144.7(2) 2_668 . . . ?
O9 Zn2 C18 O10 179.0(4) . . . . ?
C23 N1 C19 C20 -1.2(6) . . . . ?
Zn1 N1 C19 C20 167.3(4) . . . . ?
N1 C19 C20 C21 0.5(7) . . . . ?
C19 C20 C21 C22 0.8(7) . . . . ?
C19 C20 C21 C24' 169.2(5) . . . . ?
C19 C20 C21 C24 -157.4(5) . . . . ?
C20 C21 C22 C23 -1.3(7) . . . . ?
C24' C21 C22 C23 -168.6(5) . . . . ?
C24 C21 C22 C23 158.3(5) . . . . ?
C19 N1 C23 C22 0.6(6) . . . . ?
Zn1 N1 C23 C22 -168.3(3) . . . . ?
C21 C22 C23 N1 0.6(7) . . . . ?
C20 C21 C24 C25 -135.9(6) . . . . ?
C22 C21 C24 C25 66.1(8) . . . . ?
C24' C21 C24 C25 -49.0(7) . . . . ?
C21 C24 C25 C26 -176.1(6) . . . . ?
C20 C21 C24' C25' 147.1(5) . . . . ?
C22 C21 C24' C25' -45.6(7) . . . . ?
C24 C21 C24' C25' 36.9(7) . . . . ?
C21 C24' C25' C26 175.6(5) . . . . ?
C24' C25' C26 C30 -148.3(6) . . . . ?
C24' C25' C26 C27 57.5(8) . . . . ?
C24' C25' C26 C25 -45.8(7) . . . . ?
C24 C25 C26 C30 134.4(7) . . . . ?
C24 C25 C26 C27 -63.9(8) . . . . ?
C24 C25 C26 C25' 35.9(6) . . . . ?
C30 C26 C27 C28 -1.3(8) . . . . ?
C25' C26 C27 C28 153.6(6) . . . . ?
C25 C26 C27 C28 -163.8(5) . . . . ?
C29 N2 C28 C27 2.4(6) . . . . ?
Zn2 N2 C28 C27 -171.5(4) 2_668 . . . ?
C26 C27 C28 N2 -0.7(8) . . . . ?
C28 N2 C29 C30 -2.2(7) . . . . ?
Zn2 N2 C29 C30 171.7(4) 2_668 . . . ?
N2 C29 C30 C26 0.2(9) . . . . ?
C27 C26 C30 C29 1.6(8) . . . . ?
C25' C26 C30 C29 -154.1(6) . . . . ?
C25 C26 C30 C29 164.5(5) . . . . ?
